data_1573039
loop_
_publ_author_name
'Summersgill, Matthew D.'
'Gahan, Lawrence R.'
'Chow, Sharon'
'Pierens, Gregory K.'
'Bernhardt, Paul V.'
'Krenske, Elizabeth H.'
'Williams, Craig M.'

_publ_section_title
;
 Hyperstable alkenes: are they remarkably unreactive?
;
_journal_issue 46
_journal_name_full 'Chemical science'
_journal_page_first 19299
_journal_page_last 19306
_journal_paper_doi 10.1039/d4sc06697a
_journal_volume 15
_journal_year 2024
_chemical_absolute_configuration ad
_chemical_formula_sum 'C18 H36 N2 O4 Os'
_chemical_formula_weight 534.69
_space_group_IT_number 19
_space_group_name_Hall 'P 2ac 2ab'
_space_group_name_H-M_alt 'P 21 21 21'
_symmetry_cell_setting orthorhombic
_symmetry_Int_Tables_number 19
_symmetry_space_group_name_Hall 'P 2ac 2ab'
_symmetry_space_group_name_H-M 'P 21 21 21'
_atom_sites_solution_hydrogens geom
_atom_sites_solution_primary dual
_atom_sites_solution_secondary dual
_audit_conform_dict_location ftp://ftp.iucr.org/pub/cif_core.dic
_audit_conform_dict_name cif_core.dic
_audit_conform_dict_version 2.4.5
_audit_creation_date 2024-07-15T15:47:30-00:00
_audit_creation_method 'WinGX routine CIF_UPDATE'
_audit_update_record
;
2024-08-19 deposited with the CCDC.	2024-10-22 downloaded from the CCDC.
;
_cell_angle_alpha 90
_cell_angle_beta 90
_cell_angle_gamma 90
_cell_formula_units_Z 4
_cell_length_a 11.4540(2)
_cell_length_b 11.5998(2)
_cell_length_c 15.4489(3)
_cell_measurement_reflns_used 10069
_cell_measurement_temperature 190(2)
_cell_measurement_theta_max 61.47
_cell_measurement_theta_min 4.77
_cell_measurement_wavelength 1.54184
_cell_volume 2052.60(6)
_computing_cell_refinement 'CrysalisPro (Agilent Technologies,     )'
_computing_data_collection 'CrysalisPro (Agilent Technologies,     )'
_computing_data_reduction 'CrysalisPro (Agilent Technologies,     )'
_computing_molecular_graphics 'Ortep for Windows (Farrugia, 2012)'
_computing_publication_material 'WinGX publication routines (Farrugia, 2012)'
_computing_structure_refinement 'SHELXL-2018/1 (Sheldrick, 2018)'
_computing_structure_solution 'SHELXT-2014/5 (Sheldrick, 2015)'
_diffrn_ambient_temperature 190(2)
_diffrn_detector 'CCD plate'
_diffrn_detector_area_resol_mean 8.02
_diffrn_measured_fraction_theta_full 0.999
_diffrn_measured_fraction_theta_max 0.999
_diffrn_measurement_device '\k-geometry diffractometer'
_diffrn_measurement_device_type 'Agilent Technologies Xcalibur, EosS2, Gemini ultra'
_diffrn_measurement_method '\w scans'
_diffrn_orient_matrix_UB_11 0.108078
_diffrn_orient_matrix_UB_12 0.076909
_diffrn_orient_matrix_UB_13 0.013771
_diffrn_orient_matrix_UB_21 -0.025884
_diffrn_orient_matrix_UB_22 0.063105
_diffrn_orient_matrix_UB_23 -0.085584
_diffrn_orient_matrix_UB_31 -0.075703
_diffrn_orient_matrix_UB_32 0.088029
_diffrn_orient_matrix_UB_33 0.049294
_diffrn_radiation_monochromator mirror
_diffrn_radiation_probe x-ray
_diffrn_radiation_type CuK\a
_diffrn_radiation_wavelength 1.54184
_diffrn_reflns_av_R_equivalents 0.0584
_diffrn_reflns_av_unetI/netI 0.0358
_diffrn_reflns_Laue_measured_fraction_full 0.999
_diffrn_reflns_Laue_measured_fraction_max 0.999
_diffrn_reflns_limit_h_max 12
_diffrn_reflns_limit_h_min -13
_diffrn_reflns_limit_k_max 13
_diffrn_reflns_limit_k_min -12
_diffrn_reflns_limit_l_max 17
_diffrn_reflns_limit_l_min -17
_diffrn_reflns_number 17651
_diffrn_reflns_point_group_measured_fraction_full 0.998
_diffrn_reflns_point_group_measured_fraction_max 0.998
_diffrn_reflns_reduction_process
;
        Scaled and merged with Sortav
        R.H. Blessing, (1987) Cryst. Rev. 1, 3-58
        R.H. Blessing, (1989) J. Appl. Cryst. 22, 396-397
;
_diffrn_reflns_theta_full 61.652
_diffrn_reflns_theta_max 61.652
_diffrn_reflns_theta_min 4.767
_diffrn_source 'fine-focus sealed X-ray tube'
_diffrn_standards_number 0
_exptl_absorpt_coefficient_mu 11.927
_exptl_absorpt_correction_T_max 1
_exptl_absorpt_correction_T_min 0.651
_exptl_absorpt_correction_type multi-scan
_exptl_absorpt_process_details
;
        CrysAlisPro 1.171.41.123a (Rigaku Oxford Diffraction, 2022)
        Empirical absorption correction using spherical harmonics,
        implemented in SCALE3 ABSPACK scaling algorithm.
;
_exptl_crystal_colour brown
_exptl_crystal_density_diffrn 1.73
_exptl_crystal_density_method 'not measured'
_exptl_crystal_description plate
_exptl_crystal_F_000 1064
_exptl_crystal_size_max 0.1
_exptl_crystal_size_mid 0.07
_exptl_crystal_size_min 0.02
_refine_diff_density_max 0.686
_refine_diff_density_min -0.86
_refine_diff_density_rms 0.114
_refine_ls_abs_structure_details
;
 Flack x determined using 1275 quotients [(I+)-(I-)]/[(I+)+(I-)]
 (Parsons, Flack and Wagner, Acta Cryst. B69 (2013) 249-259).
;
_refine_ls_abs_structure_Flack -0.039(14)
_refine_ls_extinction_method none
_refine_ls_goodness_of_fit_ref 1.048
_refine_ls_hydrogen_treatment constr
_refine_ls_matrix_type full
_refine_ls_number_constraints 0
_refine_ls_number_parameters 240
_refine_ls_number_reflns 3193
_refine_ls_number_restraints 49
_refine_ls_restrained_S_all 1.045
_refine_ls_R_factor_all 0.0397
_refine_ls_R_factor_gt 0.0384
_refine_ls_shift/su_max 0.001
_refine_ls_shift/su_mean 0
_refine_ls_structure_factor_coef Fsqd
_refine_ls_weighting_details 'w=1/[\s^2^(Fo^2^)+(0.0516P)^2^+5.3601P] where P=(Fo^2^+2Fc^2^)/3'
_refine_ls_weighting_scheme calc
_refine_ls_wR_factor_gt 0.0953
_refine_ls_wR_factor_ref 0.0965
_reflns_Friedel_coverage 0.738
_reflns_Friedel_fraction_full 0.996
_reflns_Friedel_fraction_max 0.996
_reflns_number_gt 3095
_reflns_number_total 3193
_reflns_threshold_expression 'I > 2\s(I)'
_cod_data_source_file d4sc06697a2.cif
_cod_data_source_block 2332scr112
_cod_depositor_comments 'Adding full bibliography for 1573039--1573040.cif.'
_cod_database_code 1573039
_shelx_shelxl_version_number 2018/1

loop_
_symmetry_equiv_pos_as_xyz
'x, y, z'
'-x+1/2, -y, z+1/2'
'-x, y+1/2, -z+1/2'
'x+1/2, -y+1/2, -z'

loop_
_atom_site_label
_atom_site_type_symbol
_atom_site_fract_x
_atom_site_fract_y
_atom_site_fract_z
_atom_site_U_iso_or_equiv
_atom_site_adp_type
_atom_site_occupancy
_atom_site_site_symmetry_order
_atom_site_calc_flag
_atom_site_refinement_flags_posn
_atom_site_refinement_flags_adp
_atom_site_refinement_flags_occupancy
_atom_site_disorder_assembly
_atom_site_disorder_group
C1 C 0.233(2) 0.4198(16) 0.5951(12) 0.063(8) Uiso 0.548(13) 1 d D . P A 1
C2 C 0.2141(18) 0.4571(19) 0.6903(13) 0.057(6) Uiso 0.548(13) 1 d D . P A 1
H2 H 0.277169 0.419557 0.725155 0.068 Uiso 0.548(13) 1 calc R U P A 1
C3 C 0.0978(18) 0.432(2) 0.7368(15) 0.071(7) Uiso 0.548(13) 1 d D . P A 1
H3A H 0.09141 0.347565 0.744996 0.085 Uiso 0.548(13) 1 calc R U P A 1
H3B H 0.101317 0.467355 0.795101 0.085 Uiso 0.548(13) 1 calc R U P A 1
C4 C -0.013(3) 0.474(3) 0.692(2) 0.123(14) Uiso 0.548(13) 1 d D . P A 1
H4A H 0.007053 0.541582 0.656345 0.147 Uiso 0.548(13) 1 calc R U P A 1
H4B H -0.06784 0.501099 0.737797 0.147 Uiso 0.548(13) 1 calc R U P A 1
C5 C -0.080(3) 0.387(2) 0.6345(16) 0.097(9) Uiso 0.548(13) 1 d D . P A 1
H5 H -0.164409 0.401642 0.646366 0.116 Uiso 0.548(13) 1 calc R U P A 1
C6 C -0.064(2) 0.413(3) 0.5411(17) 0.086(9) Uiso 0.548(13) 1 d D . P A 1
H6A H -0.093157 0.493016 0.532985 0.103 Uiso 0.548(13) 1 calc R U P A 1
H6B H -0.11949 0.362549 0.509948 0.103 Uiso 0.548(13) 1 calc R U P A 1
C7 C 0.0515(18) 0.406(2) 0.4908(16) 0.079(8) Uiso 0.548(13) 1 d D . P A 1
H7A H 0.037021 0.433081 0.430853 0.095 Uiso 0.548(13) 1 calc R U P A 1
H7B H 0.075065 0.324348 0.48741 0.095 Uiso 0.548(13) 1 calc R U P A 1
C8 C 0.155(2) 0.476(2) 0.5279(16) 0.080(8) Uiso 0.548(13) 1 d D . P A 1
H8A H 0.205411 0.499066 0.478688 0.096 Uiso 0.548(13) 1 calc R U P A 1
H8B H 0.123304 0.547591 0.553453 0.096 Uiso 0.548(13) 1 calc R U P A 1
C9 C -0.063(2) 0.259(2) 0.6497(19) 0.095(10) Uiso 0.548(13) 1 d D . P A 1
H9A H -0.134619 0.220935 0.628367 0.114 Uiso 0.548(13) 1 calc R U P A 1
H9B H -0.062025 0.2482 0.713244 0.114 Uiso 0.548(13) 1 calc R U P A 1
C10 C 0.0399(18) 0.187(2) 0.614(2) 0.092(9) Uiso 0.548(13) 1 d D . P A 1
H40 H 0.035561 0.195058 0.550691 0.111 Uiso 0.548(13) 1 calc R U P A 1
H41 H 0.019382 0.105925 0.627148 0.111 Uiso 0.548(13) 1 calc R U P A 1
C11 C 0.1711(18) 0.198(2) 0.6366(19) 0.089(9) Uiso 0.548(13) 1 d D . P A 1
H50 H 0.206624 0.120744 0.627706 0.107 Uiso 0.548(13) 1 calc R U P A 1
H51 H 0.176799 0.214787 0.699266 0.107 Uiso 0.548(13) 1 calc R U P A 1
C12 C 0.249(2) 0.2863(15) 0.5887(15) 0.063(6) Uiso 0.548(13) 1 d D . P A 1
H60 H 0.243802 0.266798 0.526451 0.075 Uiso 0.548(13) 1 calc R U P A 1
H61 H 0.330035 0.27015 0.606705 0.075 Uiso 0.548(13) 1 calc R U P A 1
C1D C 0.1805(19) 0.4894(19) 0.6596(13) 0.049(6) Uiso 0.452(13) 1 d D . P A 2
C2D C 0.260(3) 0.410(3) 0.6035(19) 0.099(17) Uiso 0.452(13) 1 d D . P A 2
H2Z H 0.293027 0.347445 0.640187 0.118 Uiso 0.452(13) 1 calc R U P A 2
C3D C 0.210(3) 0.359(3) 0.519(2) 0.115(15) Uiso 0.452(13) 1 d D . P A 2
H31 H 0.158175 0.417168 0.49207 0.138 Uiso 0.452(13) 1 calc R U P A 2
H32 H 0.275285 0.344954 0.478811 0.138 Uiso 0.452(13) 1 calc R U P A 2
C4D C 0.140(3) 0.247(3) 0.527(3) 0.15(2) Uiso 0.452(13) 1 d D . P A 2
H45 H 0.17521 0.20082 0.574877 0.184 Uiso 0.452(13) 1 calc R U P A 2
H46 H 0.150741 0.202165 0.473266 0.184 Uiso 0.452(13) 1 calc R U P A 2
C5D C 0.008(3) 0.258(3) 0.545(2) 0.107(14) Uiso 0.452(13) 1 d D . P A 2
H55 H -0.032 0.210762 0.499603 0.129 Uiso 0.452(13) 1 calc R U P A 2
C6D C -0.032(4) 0.379(3) 0.531(2) 0.21(4) Uiso 0.452(13) 1 d D . P A 2
H65 H -0.112851 0.372848 0.508354 0.256 Uiso 0.452(13) 1 calc R U P A 2
H66 H 0.015937 0.408764 0.482588 0.256 Uiso 0.452(13) 1 calc R U P A 2
C7D C -0.035(2) 0.475(3) 0.600(2) 0.089(11) Uiso 0.452(13) 1 d D . P A 2
H75 H -0.056183 0.439308 0.655595 0.107 Uiso 0.452(13) 1 calc R U P A 2
H76 H -0.097509 0.529296 0.58388 0.107 Uiso 0.452(13) 1 calc R U P A 2
C8D C 0.079(2) 0.545(2) 0.613(2) 0.111(14) Uiso 0.452(13) 1 d D . P A 2
H85 H 0.106806 0.568903 0.55525 0.133 Uiso 0.452(13) 1 calc R U P A 2
H86 H 0.057834 0.615476 0.645084 0.133 Uiso 0.452(13) 1 calc R U P A 2
C9D C -0.039(3) 0.215(3) 0.6311(19) 0.122(16) Uiso 0.452(13) 1 d D . P A 2
H95 H -0.01823 0.132175 0.634283 0.146 Uiso 0.452(13) 1 calc R U P A 2
H96 H -0.125384 0.217964 0.626563 0.146 Uiso 0.452(13) 1 calc R U P A 2
C10D C -0.009(3) 0.266(4) 0.720(2) 0.13(2) Uiso 0.452(13) 1 d D . P A 2
H77 H -0.039882 0.210822 0.762914 0.161 Uiso 0.452(13) 1 calc R U P A 2
H78 H -0.057677 0.336294 0.725333 0.161 Uiso 0.452(13) 1 calc R U P A 2
C11D C 0.112(3) 0.302(2) 0.7559(19) 0.082(9) Uiso 0.452(13) 1 d D . P A 2
H87 H 0.17135 0.253181 0.726862 0.099 Uiso 0.452(13) 1 calc R U P A 2
H88 H 0.113736 0.281642 0.818066 0.099 Uiso 0.452(13) 1 calc R U P A 2
C12D C 0.154(3) 0.429(2) 0.7480(15) 0.104(14) Uiso 0.452(13) 1 d D . P A 2
H97 H 0.225922 0.434846 0.783113 0.125 Uiso 0.452(13) 1 calc R U P A 2
H98 H 0.094222 0.476422 0.777438 0.125 Uiso 0.452(13) 1 calc R U P A 2
O1 O 0.4747(9) 0.5641(8) 0.7034(7) 0.067(3) Uani 1 1 d . . . . .
O2 O 0.3181(8) 0.7108(9) 0.5516(7) 0.070(3) Uani 1 1 d . . . . .
O3 O 0.3469(8) 0.4763(9) 0.5710(7) 0.080(3) Uani 1 1 d . . . . .
O4 O 0.2393(9) 0.5843(8) 0.6900(8) 0.079(3) Uani 1 1 d . . . . .
Os1 Os 0.37935(4) 0.61917(4) 0.62848(3) 0.0518(2) Uani 1 1 d . . . . .
N1 N 0.5478(9) 0.6622(9) 0.5578(7) 0.060(3) Uani 1 1 d . . . . .
N2 N 0.4211(9) 0.7874(8) 0.6964(7) 0.054(2) Uani 1 1 d . . . . .
C1A C 0.530(3) 0.649(4) 0.4637(17) 0.082(9) Uani 0.548(13) 1 d D . P A 1
H1M H 0.46616 0.699261 0.444938 0.123 Uiso 0.548(13) 1 calc R U P A 1
H1N H 0.602063 0.671273 0.433259 0.123 Uiso 0.548(13) 1 calc R U P A 1
H1O H 0.511302 0.568901 0.450407 0.123 Uiso 0.548(13) 1 calc R U P A 1
C2A C 0.643(2) 0.587(3) 0.582(2) 0.073(8) Uani 0.548(13) 1 d D . P A 1
H2M H 0.657077 0.593544 0.644584 0.11 Uiso 0.548(13) 1 calc R U P A 1
H2N H 0.622999 0.507233 0.567822 0.11 Uiso 0.548(13) 1 calc R U P A 1
H2O H 0.71376 0.609605 0.550674 0.11 Uiso 0.548(13) 1 calc R U P A 1
C3A C 0.569(3) 0.785(2) 0.5817(16) 0.067(7) Uani 0.548(13) 1 d D . P A 1
H3M H 0.651987 0.803527 0.571689 0.081 Uiso 0.548(13) 1 calc R U P A 1
H3N H 0.521465 0.834991 0.54346 0.081 Uiso 0.548(13) 1 calc R U P A 1
C4A C 0.540(2) 0.810(2) 0.6715(17) 0.061(7) Uani 0.548(13) 1 d D . P A 1
H4M H 0.591873 0.76437 0.709247 0.073 Uiso 0.548(13) 1 calc R U P A 1
H4N H 0.556405 0.892597 0.682568 0.073 Uiso 0.548(13) 1 calc R U P A 1
C5A C 0.415(3) 0.767(3) 0.7934(17) 0.075(9) Uani 0.548(13) 1 d D . P A 1
H5M H 0.333834 0.751249 0.810169 0.113 Uiso 0.548(13) 1 calc R U P A 1
H5N H 0.463708 0.700421 0.808649 0.113 Uiso 0.548(13) 1 calc R U P A 1
H5O H 0.443023 0.835305 0.824087 0.113 Uiso 0.548(13) 1 calc R U P A 1
C6A C 0.337(2) 0.881(2) 0.6796(18) 0.058(8) Uani 0.548(13) 1 d D . P A 1
H6M H 0.259421 0.857261 0.698764 0.087 Uiso 0.548(13) 1 calc R U P A 1
H6N H 0.361309 0.950127 0.7115 0.087 Uiso 0.548(13) 1 calc R U P A 1
H6O H 0.33568 0.897928 0.617514 0.087 Uiso 0.548(13) 1 calc R U P A 1
C1B C 0.531(4) 0.700(4) 0.469(2) 0.077(14) Uiso 0.452(13) 1 d D . P A 2
H1P H 0.493276 0.638465 0.436038 0.115 Uiso 0.452(13) 1 calc R U P A 2
H1Q H 0.480785 0.768745 0.468841 0.115 Uiso 0.452(13) 1 calc R U P A 2
H1R H 0.606428 0.718799 0.44341 0.115 Uiso 0.452(13) 1 calc R U P A 2
C2B C 0.624(5) 0.557(3) 0.553(3) 0.079(14) Uiso 0.452(13) 1 d D . P A 2
H2P H 0.63843 0.528003 0.611286 0.118 Uiso 0.452(13) 1 calc R U P A 2
H2Q H 0.584875 0.497952 0.518308 0.118 Uiso 0.452(13) 1 calc R U P A 2
H2R H 0.698406 0.577789 0.525519 0.118 Uiso 0.452(13) 1 calc R U P A 2
C3B C 0.604(3) 0.751(2) 0.613(2) 0.067(9) Uiso 0.452(13) 1 d D . P A 2
H3P H 0.635973 0.715381 0.666116 0.08 Uiso 0.452(13) 1 calc R U P A 2
H3Q H 0.670077 0.787399 0.581114 0.08 Uiso 0.452(13) 1 calc R U P A 2
C4B C 0.519(3) 0.839(3) 0.636(2) 0.061(10) Uiso 0.452(13) 1 d D . P A 2
H4P H 0.482199 0.869508 0.582385 0.073 Uiso 0.452(13) 1 calc R U P A 2
H4Q H 0.558021 0.903536 0.665706 0.073 Uiso 0.452(13) 1 calc R U P A 2
C5B C 0.461(4) 0.773(4) 0.778(2) 0.065(11) Uiso 0.452(13) 1 d D . P A 2
H5P H 0.53343 0.727671 0.776742 0.098 Uiso 0.452(13) 1 calc R U P A 2
H5Q H 0.476978 0.848533 0.804009 0.098 Uiso 0.452(13) 1 calc R U P A 2
H5R H 0.402455 0.732402 0.812636 0.098 Uiso 0.452(13) 1 calc R U P A 2
C6B C 0.315(3) 0.852(5) 0.686(4) 0.11(2) Uiso 0.452(13) 1 d D . P A 2
H6P H 0.29513 0.856761 0.624877 0.161 Uiso 0.452(13) 1 calc R U P A 2
H6Q H 0.252167 0.813973 0.718064 0.161 Uiso 0.452(13) 1 calc R U P A 2
H6R H 0.326691 0.930104 0.709437 0.161 Uiso 0.452(13) 1 calc R U P A 2

loop_
_atom_site_aniso_label
_atom_site_aniso_U_11
_atom_site_aniso_U_22
_atom_site_aniso_U_33
_atom_site_aniso_U_23
_atom_site_aniso_U_13
_atom_site_aniso_U_12
O1 0.077(6) 0.047(5) 0.077(6) 0.021(4) 0.017(5) 0.003(4)
O2 0.051(5) 0.081(6) 0.079(6) -0.021(5) -0.010(4) -0.008(4)
O3 0.056(6) 0.083(6) 0.100(7) -0.022(5) 0.040(5) -0.013(5)
O4 0.077(6) 0.052(5) 0.107(8) -0.040(5) 0.018(6) -0.022(5)
Os1 0.0440(3) 0.0463(3) 0.0650(3) -0.0096(2) 0.0087(2) -0.0051(2)
N1 0.052(6) 0.057(6) 0.072(7) 0.000(5) 0.014(5) -0.004(5)
N2 0.056(6) 0.046(5) 0.061(6) -0.011(4) -0.006(5) -0.004(4)
C1A 0.08(2) 0.09(3) 0.076(19) 0.005(17) 0.017(14) 0.02(2)
C2A 0.045(15) 0.088(19) 0.086(19) -0.005(18) 0.011(14) 0.021(14)
C3A 0.065(16) 0.058(14) 0.079(18) -0.005(14) -0.002(14) 0.005(13)
C4A 0.048(14) 0.055(15) 0.079(19) -0.006(15) 0.023(14) -0.014(11)
C5A 0.08(2) 0.09(2) 0.061(16) 0.001(13) 0.023(15) -0.010(16)
C6A 0.058(12) 0.023(10) 0.093(19) -0.029(11) -0.032(12) 0.012(10)

loop_
_atom_type_symbol
_atom_type_description
_atom_type_scat_dispersion_real
_atom_type_scat_dispersion_imag
_atom_type_scat_source
C C 0.0181 0.0091 'International Tables Vol C Tables 4.2.6.8 and 6.1.1.4'
H H 0 0 'International Tables Vol C Tables 4.2.6.8 and 6.1.1.4'
N N 0.0311 0.018 'International Tables Vol C Tables 4.2.6.8 and 6.1.1.4'
O O 0.0492 0.0322 'International Tables Vol C Tables 4.2.6.8 and 6.1.1.4'
Os Os -4.9801 6.2216 'International Tables Vol C Tables 4.2.6.8 and 6.1.1.4'

loop_
_geom_angle_atom_site_label_1
_geom_angle_atom_site_label_2
_geom_angle_atom_site_label_3
_geom_angle
_geom_angle_site_symmetry_1
_geom_angle_site_symmetry_3
_geom_angle_publ_flag
O3 C1 C8 98.8(15) . . ?
O3 C1 C2 103.4(15) . . ?
C8 C1 C2 116.9(17) . . ?
O3 C1 C12 108.2(15) . . ?
C8 C1 C12 116.9(17) . . ?
C2 C1 C12 110.7(16) . . ?
O4 C2 C3 110.7(17) . . ?
O4 C2 C1 104.1(14) . . ?
C3 C2 C1 120.5(19) . . ?
C4 C3 C2 117(2) . . ?
C3 C4 C5 118(2) . . ?
C6 C5 C9 110(2) . . ?
C6 C5 C4 112(2) . . ?
C9 C5 C4 119(2) . . ?
C5 C6 C7 126(2) . . ?
C6 C7 C8 117(2) . . ?
C1 C8 C7 118.7(19) . . ?
C5 C9 C10 125(2) . . ?
C9 C10 C11 128(2) . . ?
C10 C11 C12 120(2) . . ?
C11 C12 C1 124.1(18) . . ?
O4 C1D C8D 101.7(17) . . ?
O4 C1D C2D 112(2) . . ?
C8D C1D C2D 115.7(17) . . ?
O4 C1D C12D 99.1(16) . . ?
C8D C1D C12D 117.1(18) . . ?
C2D C1D C12D 109.5(18) . . ?
O3 C2D C3D 100(2) . . ?
O3 C2D C1D 108(2) . . ?
C3D C2D C1D 119(2) . . ?
C4D C3D C2D 117(2) . . ?
C3D C4D C5D 117(2) . . ?
C6D C5D C9D 109(2) . . ?
C6D C5D C4D 111(2) . . ?
C9D C5D C4D 118(2) . . ?
C5D C6D C7D 126(2) . . ?
C6D C7D C8D 117(2) . . ?
C1D C8D C7D 119(2) . . ?
C5D C9D C10D 125(2) . . ?
C9D C10D C11D 129(2) . . ?
C10D C11D C12D 120(2) . . ?
C11D C12D C1D 123.7(19) . . ?
C2D O3 Os1 117.4(12) . . ?
C1 O3 Os1 115.4(8) . . ?
C1D O4 Os1 114.4(10) . . ?
C2 O4 Os1 111.8(9) . . ?
O1 Os1 O2 160.8(4) . . ?
O1 Os1 O4 96.9(5) . . ?
O2 Os1 O4 97.5(5) . . ?
O1 Os1 O3 96.6(5) . . ?
O2 Os1 O3 97.7(5) . . ?
O4 Os1 O3 83.3(4) . . ?
O1 Os1 N2 82.7(4) . . ?
O2 Os1 N2 82.8(4) . . ?
O4 Os1 N2 97.4(4) . . ?
O3 Os1 N2 179.0(4) . . ?
O1 Os1 N1 82.3(4) . . ?
O2 Os1 N1 83.1(4) . . ?
O4 Os1 N1 178.8(4) . . ?
O3 Os1 N1 97.6(4) . . ?
N2 Os1 N1 81.6(4) . . ?
C2A N1 C1A 107.3(19) . . ?
C2A N1 C3A 113(2) . . ?
C1A N1 C3A 111(2) . . ?
C1B N1 C3B 113(2) . . ?
C1B N1 C2B 106(2) . . ?
C3B N1 C2B 110(2) . . ?
C2A N1 Os1 112.5(14) . . ?
C1B N1 Os1 114(2) . . ?
C1A N1 Os1 109.6(16) . . ?
C3A N1 Os1 103.2(12) . . ?
C3B N1 Os1 104.4(14) . . ?
C2B N1 Os1 110(2) . . ?
C5B N2 C6B 117(3) . . ?
C4A N2 C6A 115.7(18) . . ?
C4A N2 C5A 110(2) . . ?
C6A N2 C5A 105.0(17) . . ?
C5B N2 C4B 111(2) . . ?
C6B N2 C4B 110(2) . . ?
C5B N2 Os1 113.4(19) . . ?
C6B N2 Os1 103(3) . . ?
C4A N2 Os1 103.5(11) . . ?
C6A N2 Os1 114.6(11) . . ?
C5A N2 Os1 108.1(14) . . ?
C4B N2 Os1 101.6(14) . . ?
C4A C3A N1 113(2) . . ?
N2 C4A C3A 116(2) . . ?
C4B C3B N1 109(3) . . ?
C3B C4B N2 111(2) . . ?

loop_
_geom_bond_atom_site_label_1
_geom_bond_atom_site_label_2
_geom_bond_distance
_geom_bond_site_symmetry_2
_geom_bond_publ_flag
C1 O3 1.51(3) . ?
C1 C8 1.513(14) . ?
C1 C2 1.548(13) . ?
C1 C12 1.563(13) . ?
C2 O4 1.50(2) . ?
C2 C3 1.541(14) . ?
C3 C4 1.528(15) . ?
C4 C5 1.546(15) . ?
C5 C6 1.48(3) . ?
C5 C9 1.519(14) . ?
C6 C7 1.539(12) . ?
C7 C8 1.546(14) . ?
C9 C10 1.541(14) . ?
C10 C11 1.546(14) . ?
C11 C12 1.547(14) . ?
C1D O4 1.37(2) . ?
C1D C8D 1.511(15) . ?
C1D C2D 1.554(15) . ?
C1D C12D 1.567(15) . ?
C2D O3 1.36(4) . ?
C2D C3D 1.545(15) . ?
C3D C4D 1.527(16) . ?
C4D C5D 1.551(16) . ?
C5D C6D 1.49(3) . ?
C5D C9D 1.519(16) . ?
C6D C7D 1.538(14) . ?
C7D C8D 1.545(16) . ?
C9D C10D 1.540(16) . ?
C10D C11D 1.546(16) . ?
C11D C12D 1.549(16) . ?
O1 Os1 1.714(10) . ?
O2 Os1 1.741(11) . ?
O3 Os1 1.917(10) . ?
O4 Os1 1.908(10) . ?
Os1 N2 2.267(9) . ?
Os1 N1 2.272(10) . ?
N1 C2A 1.45(2) . ?
N1 C1B 1.45(3) . ?
N1 C1A 1.48(3) . ?
N1 C3A 1.49(2) . ?
N1 C3B 1.49(3) . ?
N1 C2B 1.50(3) . ?
N2 C5B 1.35(3) . ?
N2 C6B 1.43(4) . ?
N2 C4A 1.44(2) . ?
N2 C6A 1.47(2) . ?
N2 C5A 1.52(3) . ?
N2 C4B 1.58(3) . ?
C3A C4A 1.46(2) . ?
C3B C4B 1.46(2) . ?
